data_4121132
loop_
_publ_author_name
'Fang Dai'
'Glenn P. A. Yap'
'Klaus H. Theopold'

_publ_section_title
;
 The Direct Oxidative Addition of O2 to a Mononuclear Cr(I) Complex Is
 Spin Forbidden
;
_journal_name_full 'Journal of the American Chemical Society'
_journal_page_first 16774
_journal_page_last 16776
_journal_paper_doi 10.1021/ja408357x
_journal_volume 135
_journal_year 2013
_chemical_formula_sum 'C58 H82 Cr2 N4 O2'
_chemical_formula_weight 971.28
_chemical_name_systematic
;
 ?
;
_space_group_IT_number 14
_symmetry_cell_setting monoclinic
_symmetry_space_group_name_Hall '-P 2ybc'
_symmetry_space_group_name_H-M 'P 1 21/c 1'
_atom_sites_solution_hydrogens geom
_atom_sites_solution_primary direct
_atom_sites_solution_secondary difmap
_audit_creation_method SHELXL-97
_cell_angle_alpha 90.00
_cell_angle_beta 95.473(5)
_cell_angle_gamma 90.00
_cell_formula_units_Z 4
_cell_length_a 14.500(3)
_cell_length_b 13.934(3)
_cell_length_c 26.862(6)
_cell_measurement_reflns_used 1008
_cell_measurement_temperature 120(2)
_cell_measurement_theta_max 18.01
_cell_measurement_theta_min 2.17
_cell_volume 5403(2)
_computing_cell_refinement 'SAINT (Bruker, 2002)'
_computing_data_collection 'SMART (Bruker, 2002)'
_computing_data_reduction SAINT
_computing_molecular_graphics 'SHELXTL (Sheldrick, 2001)'
_computing_publication_material 'SHELXTL (Sheldrick, 2001)'
_computing_structure_refinement 'SHELXL-97 (Sheldrick, 1997)'
_computing_structure_solution 'SHELXS-97 (Sheldrick, 1990)'
_diffrn_ambient_temperature 120(2)
_diffrn_detector_area_resol_mean 836.6
_diffrn_measured_fraction_theta_full 1.000
_diffrn_measured_fraction_theta_max 1.000
_diffrn_measurement_device_type 'Bruker AXS APEX diffractometer'
_diffrn_measurement_method \w
_diffrn_radiation_monochromator graphite
_diffrn_radiation_source 'fine-focus sealed tube'
_diffrn_radiation_type MoK\a
_diffrn_radiation_wavelength 0.71073
_diffrn_reflns_av_R_equivalents 0.1292
_diffrn_reflns_av_sigmaI/netI 0.1051
_diffrn_reflns_limit_h_max 17
_diffrn_reflns_limit_h_min -17
_diffrn_reflns_limit_k_max 16
_diffrn_reflns_limit_k_min -16
_diffrn_reflns_limit_l_max 31
_diffrn_reflns_limit_l_min -31
_diffrn_reflns_number 50316
_diffrn_reflns_theta_full 25.00
_diffrn_reflns_theta_max 25.00
_diffrn_reflns_theta_min 1.65
_diffrn_standards_decay_% 1
_diffrn_standards_interval_count 0
_diffrn_standards_interval_time 0
_diffrn_standards_number 0
_exptl_absorpt_coefficient_mu 0.446
_exptl_absorpt_correction_T_max 0.9737
_exptl_absorpt_correction_T_min 0.9635
_exptl_absorpt_correction_type multi-scan
_exptl_absorpt_process_details 'SADABS (Sheldrick, 2003)'
_exptl_crystal_colour brown
_exptl_crystal_density_diffrn 1.194
_exptl_crystal_description block
_exptl_crystal_F_000 2088
_exptl_crystal_size_max 0.08
_exptl_crystal_size_mid 0.08
_exptl_crystal_size_min 0.06
_refine_diff_density_max 0.417
_refine_diff_density_min -0.352
_refine_diff_density_rms 0.066
_refine_ls_extinction_method none
_refine_ls_goodness_of_fit_ref 1.008
_refine_ls_hydrogen_treatment constr
_refine_ls_matrix_type full
_refine_ls_number_parameters 624
_refine_ls_number_reflns 9513
_refine_ls_number_restraints 8
_refine_ls_restrained_S_all 1.009
_refine_ls_R_factor_all 0.1106
_refine_ls_R_factor_gt 0.0600
_refine_ls_shift/su_max 0.003
_refine_ls_shift/su_mean 0.000
_refine_ls_structure_factor_coef Fsqd
_refine_ls_weighting_details 'calc w=1/[\s^2^(Fo^2^)+(0.0466P)^2^] where P=(Fo^2^+2Fc^2^)/3'
_refine_ls_weighting_scheme calc
_refine_ls_wR_factor_gt 0.1172
_refine_ls_wR_factor_ref 0.1434
_reflns_number_gt 5955
_reflns_number_total 9513
_reflns_threshold_expression >2sigma(I)
_cod_data_source_file ja408357x_si_002.cif
_cod_data_source_block klat627
_cod_database_code 4121132

loop_
_symmetry_equiv_pos_as_xyz
'x, y, z'
'-x, y+1/2, -z+1/2'
'-x, -y, -z'
'x, -y-1/2, z-1/2'

loop_
_atom_site_label
_atom_site_type_symbol
_atom_site_fract_x
_atom_site_fract_y
_atom_site_fract_z
_atom_site_U_iso_or_equiv
_atom_site_adp_type
_atom_site_occupancy
_atom_site_symmetry_multiplicity
_atom_site_calc_flag
_atom_site_refinement_flags
_atom_site_disorder_assembly
_atom_site_disorder_group
Cr1 Cr 0.18281(4) 0.90153(4) 0.37928(2) 0.02334(17) Uani 1 1 d D . .
Cr2 Cr 0.30659(5) 0.76867(5) 0.41211(2) 0.02642(18) Uani 1 1 d D A .
N1 N 0.1755(2) 1.0421(2) 0.38236(11) 0.0232(7) Uani 1 1 d . A .
N2 N 0.0581(2) 0.8910(2) 0.34397(11) 0.0226(7) Uani 1 1 d . A .
N3 N 0.3237(2) 0.6818(2) 0.47294(12) 0.0254(8) Uani 1 1 d . . .
N4 N 0.4248(2) 0.7199(2) 0.38675(11) 0.0239(8) Uani 1 1 d . . .
O1 O 0.1954(2) 0.8396(2) 0.43322(11) 0.0254(8) Uani 0.835(3) 1 d PD A 1
O2 O 0.2727(2) 0.8550(2) 0.35209(11) 0.0278(8) Uani 0.835(3) 1 d PD A 1
O1' O 0.3099(10) 0.8830(9) 0.4219(5) 0.0254(8) Uani 0.165(3) 1 d PD A 2
O2' O 0.2085(10) 0.7551(10) 0.3768(5) 0.0278(8) Uani 0.165(3) 1 d PD A 2
C1 C 0.3154(3) 1.1076(3) 0.43128(15) 0.0283(10) Uani 1 1 d . A .
C2 C 0.3940(3) 1.1663(3) 0.43256(17) 0.0369(11) Uani 1 1 d . . .
H2A H 0.4323 1.1730 0.4631 0.044 Uiso 1 1 calc R . .
C3 C 0.4169(3) 1.2143(3) 0.39084(17) 0.0396(12) Uani 1 1 d . . .
H3A H 0.4703 1.2541 0.3926 0.048 Uiso 1 1 calc R . .
C4 C 0.3622(3) 1.2043(3) 0.34639(17) 0.0362(11) Uani 1 1 d . . .
H4A H 0.3794 1.2365 0.3175 0.043 Uiso 1 1 calc R . .
C5 C 0.2822(3) 1.1484(3) 0.34265(16) 0.0304(10) Uani 1 1 d . A .
C6 C 0.2601(3) 1.0994(3) 0.38569(15) 0.0259(9) Uani 1 1 d . . .
C7 C 0.2916(3) 1.0591(3) 0.47912(15) 0.0329(10) Uani 1 1 d . . .
H7A H 0.2417 1.0108 0.4701 0.039 Uiso 1 1 calc R A .
C8 C 0.2541(4) 1.1325(3) 0.51391(17) 0.0550(15) Uani 1 1 d . A .
H8A H 0.1975 1.1614 0.4976 0.082 Uiso 1 1 calc R . .
H8B H 0.3006 1.1827 0.5217 0.082 Uiso 1 1 calc R . .
H8C H 0.2402 1.1009 0.5449 0.082 Uiso 1 1 calc R . .
C9 C 0.3743(3) 1.0068(4) 0.50555(18) 0.0526(14) Uani 1 1 d . A .
H9A H 0.3548 0.9719 0.5344 0.079 Uiso 1 1 calc R . .
H9B H 0.4224 1.0535 0.5169 0.079 Uiso 1 1 calc R . .
H9C H 0.3991 0.9614 0.4824 0.079 Uiso 1 1 calc R . .
C10 C 0.2261(3) 1.1403(3) 0.29205(15) 0.0329(10) Uani 1 1 d . . .
H10A H 0.1653 1.1100 0.2974 0.039 Uiso 1 1 calc R A .
C11 C 0.2751(4) 1.0751(4) 0.25740(17) 0.0499(13) Uani 1 1 d . A .
H11A H 0.2851 1.0119 0.2730 0.075 Uiso 1 1 calc R . .
H11B H 0.3349 1.1033 0.2514 0.075 Uiso 1 1 calc R . .
H11C H 0.2367 1.0681 0.2256 0.075 Uiso 1 1 calc R . .
C12 C 0.2062(4) 1.2387(3) 0.26771(17) 0.0467(13) Uani 1 1 d . A .
H12A H 0.1820 1.2822 0.2920 0.070 Uiso 1 1 calc R . .
H12B H 0.1604 1.2315 0.2387 0.070 Uiso 1 1 calc R . .
H12C H 0.2636 1.2652 0.2569 0.070 Uiso 1 1 calc R . .
C13 C 0.0946(3) 1.1960(3) 0.39322(16) 0.0347(11) Uani 1 1 d . A .
H13A H 0.1415 1.2087 0.4212 0.052 Uiso 1 1 calc R . .
H13B H 0.0333 1.2136 0.4028 0.052 Uiso 1 1 calc R . .
H13C H 0.1083 1.2339 0.3641 0.052 Uiso 1 1 calc R . .
C14 C 0.0954(3) 1.0900(3) 0.38012(14) 0.0241(9) Uani 1 1 d . . .
C15 C 0.0104(3) 1.0492(3) 0.36383(14) 0.0251(9) Uani 1 1 d . A .
H15A H -0.0426 1.0878 0.3672 0.030 Uiso 1 1 calc R . .
C16 C -0.0068(3) 0.9583(3) 0.34309(14) 0.0236(9) Uani 1 1 d . . .
C17 C -0.1030(3) 0.9389(3) 0.31808(15) 0.0307(10) Uani 1 1 d . A .
H17A H -0.1322 0.8879 0.3361 0.046 Uiso 1 1 calc R . .
H17B H -0.0987 0.9189 0.2834 0.046 Uiso 1 1 calc R . .
H17C H -0.1403 0.9975 0.3185 0.046 Uiso 1 1 calc R . .
C18 C 0.0670(3) 0.7781(3) 0.27430(14) 0.0266(9) Uani 1 1 d . A .
C19 C 0.0518(3) 0.6868(3) 0.25473(16) 0.0326(10) Uani 1 1 d . . .
H19A H 0.0714 0.6723 0.2228 0.039 Uiso 1 1 calc R . .
C20 C 0.0089(3) 0.6167(3) 0.28029(16) 0.0339(11) Uani 1 1 d . . .
H20A H 0.0002 0.5542 0.2665 0.041 Uiso 1 1 calc R . .
C21 C -0.0214(3) 0.6383(3) 0.32639(15) 0.0323(10) Uani 1 1 d . . .
H21A H -0.0513 0.5898 0.3439 0.039 Uiso 1 1 calc R . .
C22 C -0.0093(3) 0.7287(3) 0.34780(14) 0.0275(9) Uani 1 1 d . A .
C23 C 0.0368(3) 0.7974(3) 0.32142(14) 0.0252(9) Uani 1 1 d . . .
C24 C 0.1130(3) 0.8523(3) 0.24375(15) 0.0311(10) Uani 1 1 d . . .
H24A H 0.1185 0.9135 0.2633 0.037 Uiso 1 1 calc R A .
C25 C 0.2100(3) 0.8208(3) 0.23304(18) 0.0437(12) Uani 1 1 d . A .
H25A H 0.2484 0.8110 0.2647 0.066 Uiso 1 1 calc R . .
H25B H 0.2380 0.8705 0.2135 0.066 Uiso 1 1 calc R . .
H25C H 0.2059 0.7606 0.2141 0.066 Uiso 1 1 calc R . .
C26 C 0.0542(4) 0.8716(3) 0.19432(16) 0.0435(12) Uani 1 1 d . A .
H26A H -0.0079 0.8922 0.2012 0.065 Uiso 1 1 calc R . .
H26B H 0.0496 0.8127 0.1743 0.065 Uiso 1 1 calc R . .
H26C H 0.0834 0.9221 0.1758 0.065 Uiso 1 1 calc R . .
C27 C -0.0493(3) 0.7480(3) 0.39707(15) 0.0313(10) Uani 1 1 d . . .
H27A H -0.0471 0.8188 0.4030 0.038 Uiso 1 1 calc R A .
C28 C 0.0061(3) 0.7000(3) 0.44078(16) 0.0377(11) Uani 1 1 d . A .
H28A H 0.0704 0.7225 0.4428 0.057 Uiso 1 1 calc R . .
H28B H 0.0047 0.6302 0.4360 0.057 Uiso 1 1 calc R . .
H28C H -0.0209 0.7161 0.4718 0.057 Uiso 1 1 calc R . .
C29 C -0.1515(3) 0.7159(3) 0.39519(16) 0.0386(11) Uani 1 1 d . A .
H29A H -0.1869 0.7453 0.3662 0.058 Uiso 1 1 calc R . .
H29B H -0.1774 0.7361 0.4259 0.058 Uiso 1 1 calc R . .
H29C H -0.1550 0.6459 0.3922 0.058 Uiso 1 1 calc R . .
C30 C 0.2072(3) 0.5584(3) 0.48503(15) 0.0307(10) Uani 1 1 d . . .
C31 C 0.1361(3) 0.5239(3) 0.51165(16) 0.0385(11) Uani 1 1 d . A .
H31A H 0.1087 0.4636 0.5027 0.046 Uiso 1 1 calc R . .
C32 C 0.1049(3) 0.5748(3) 0.55045(17) 0.0416(12) Uani 1 1 d . . .
H32A H 0.0579 0.5491 0.5689 0.050 Uiso 1 1 calc R A .
C33 C 0.1426(3) 0.6638(3) 0.56241(15) 0.0351(11) Uani 1 1 d . A .
H33A H 0.1200 0.6996 0.5888 0.042 Uiso 1 1 calc R . .
C34 C 0.2131(3) 0.7024(3) 0.53677(15) 0.0295(10) Uani 1 1 d . . .
C35 C 0.2461(3) 0.6482(3) 0.49846(15) 0.0268(9) Uani 1 1 d . A .
C36 C 0.2504(3) 0.8013(3) 0.55182(16) 0.0345(11) Uani 1 1 d . A .
H36A H 0.2971 0.8199 0.5285 0.041 Uiso 1 1 calc R . .
C37 C 0.2987(4) 0.8009(4) 0.60532(17) 0.0580(15) Uani 1 1 d . . .
H37A H 0.3481 0.7527 0.6079 0.087 Uiso 1 1 calc R A .
H37B H 0.2534 0.7853 0.6290 0.087 Uiso 1 1 calc R . .
H37C H 0.3252 0.8644 0.6132 0.087 Uiso 1 1 calc R . .
C38 C 0.1728(4) 0.8755(3) 0.5473(2) 0.0544(14) Uani 1 1 d . . .
H38A H 0.1433 0.8761 0.5129 0.082 Uiso 1 1 calc R A .
H38B H 0.1985 0.9391 0.5558 0.082 Uiso 1 1 calc R . .
H38C H 0.1267 0.8590 0.5703 0.082 Uiso 1 1 calc R . .
C39 C 0.2387(3) 0.4986(3) 0.44259(16) 0.0367(11) Uani 1 1 d . A .
H39A H 0.2967 0.5278 0.4319 0.044 Uiso 1 1 calc R . .
C40 C 0.1659(3) 0.4994(4) 0.39818(17) 0.0531(14) Uani 1 1 d . . .
H40A H 0.1551 0.5655 0.3867 0.080 Uiso 1 1 calc R A .
H40B H 0.1080 0.4722 0.4081 0.080 Uiso 1 1 calc R . .
H40C H 0.1875 0.4609 0.3711 0.080 Uiso 1 1 calc R . .
C41 C 0.2596(4) 0.3944(3) 0.4585(2) 0.0525(14) Uani 1 1 d . . .
H41A H 0.3038 0.3937 0.4885 0.079 Uiso 1 1 calc R A .
H41B H 0.2862 0.3603 0.4313 0.079 Uiso 1 1 calc R . .
H41C H 0.2021 0.3626 0.4658 0.079 Uiso 1 1 calc R . .
C42 C 0.4186(3) 0.5953(3) 0.54018(15) 0.0343(10) Uani 1 1 d . . .
H42A H 0.3867 0.6295 0.5654 0.052 Uiso 1 1 calc R A .
H42B H 0.4846 0.5897 0.5516 0.052 Uiso 1 1 calc R . .
H42C H 0.3918 0.5310 0.5352 0.052 Uiso 1 1 calc R . .
C43 C 0.4071(3) 0.6503(3) 0.49113(14) 0.0269(10) Uani 1 1 d . A .
C44 C 0.4875(3) 0.6597(3) 0.46648(15) 0.0285(10) Uani 1 1 d . . .
H44A H 0.5442 0.6485 0.4864 0.034 Uiso 1 1 calc R A .
C45 C 0.4953(3) 0.6833(3) 0.41651(15) 0.0288(10) Uani 1 1 d . A .
C46 C 0.5873(3) 0.6629(3) 0.39712(16) 0.0359(11) Uani 1 1 d . . .
H46A H 0.5772 0.6328 0.3641 0.054 Uiso 1 1 calc R A .
H46B H 0.6233 0.6196 0.4202 0.054 Uiso 1 1 calc R . .
H46C H 0.6213 0.7232 0.3945 0.054 Uiso 1 1 calc R . .
C47 C 0.4853(3) 0.8117(3) 0.31816(15) 0.0353(11) Uani 1 1 d . . .
C48 C 0.4918(3) 0.8216(4) 0.26729(18) 0.0545(15) Uani 1 1 d . A .
H48A H 0.5231 0.8756 0.2553 0.065 Uiso 1 1 calc R . .
C49 C 0.4537(4) 0.7546(5) 0.23385(17) 0.0635(18) Uani 1 1 d . . .
H49A H 0.4596 0.7623 0.1992 0.076 Uiso 1 1 calc R A .
C50 C 0.4075(3) 0.6771(4) 0.25011(18) 0.0520(15) Uani 1 1 d . A .
H50A H 0.3818 0.6316 0.2264 0.062 Uiso 1 1 calc R . .
C51 C 0.3971(3) 0.6628(3) 0.30060(16) 0.0392(12) Uani 1 1 d . . .
C52 C 0.4372(3) 0.7320(3) 0.33435(15) 0.0308(10) Uani 1 1 d . A .
C53 C 0.5291(3) 0.8869(3) 0.35362(16) 0.0377(11) Uani 1 1 d . A .
H53A H 0.5253 0.8632 0.3885 0.045 Uiso 1 1 calc R . .
C54 C 0.6319(3) 0.9035(4) 0.34669(17) 0.0459(12) Uani 1 1 d . . .
H54A H 0.6650 0.8421 0.3495 0.069 Uiso 1 1 calc R A .
H54B H 0.6589 0.9475 0.3726 0.069 Uiso 1 1 calc R . .
H54C H 0.6375 0.9313 0.3136 0.069 Uiso 1 1 calc R . .
C55 C 0.4770(3) 0.9821(3) 0.3483(2) 0.0528(14) Uani 1 1 d . . .
H55A H 0.4122 0.9720 0.3543 0.079 Uiso 1 1 calc R A .
H55B H 0.4800 1.0073 0.3144 0.079 Uiso 1 1 calc R . .
H55C H 0.5055 1.0282 0.3727 0.079 Uiso 1 1 calc R . .
C56 C 0.3444(3) 0.5781(3) 0.31807(18) 0.0468(13) Uani 1 1 d . A .
H56A H 0.3101 0.6010 0.3464 0.056 Uiso 1 1 calc R . .
C57 C 0.4100(4) 0.4975(4) 0.3389(2) 0.0699(18) Uani 1 1 d . . .
H57A H 0.4468 0.5203 0.3691 0.105 Uiso 1 1 calc R A .
H57B H 0.4514 0.4795 0.3137 0.105 Uiso 1 1 calc R . .
H57C H 0.3734 0.4416 0.3472 0.105 Uiso 1 1 calc R . .
C58 C 0.2719(4) 0.5378(4) 0.27823(18) 0.0569(15) Uani 1 1 d . . .
H58A H 0.2321 0.5900 0.2644 0.085 Uiso 1 1 calc R A .
H58B H 0.2341 0.4897 0.2934 0.085 Uiso 1 1 calc R . .
H58C H 0.3033 0.5079 0.2514 0.085 Uiso 1 1 calc R . .

loop_
_atom_site_aniso_label
_atom_site_aniso_U_11
_atom_site_aniso_U_22
_atom_site_aniso_U_33
_atom_site_aniso_U_23
_atom_site_aniso_U_13
_atom_site_aniso_U_12
Cr1 0.0226(4) 0.0240(3) 0.0231(3) -0.0004(3) 0.0008(3) -0.0003(3)
Cr2 0.0264(4) 0.0289(4) 0.0240(3) 0.0022(3) 0.0026(3) 0.0035(3)
N1 0.0232(19) 0.0219(18) 0.0238(17) -0.0011(14) -0.0017(15) -0.0013(15)
N2 0.0220(18) 0.0237(18) 0.0214(16) -0.0003(14) -0.0015(14) 0.0008(15)
N3 0.0240(19) 0.0255(18) 0.0257(18) 0.0014(15) -0.0016(15) -0.0005(15)
N4 0.0233(19) 0.0253(18) 0.0225(17) -0.0029(14) -0.0011(15) 0.0039(15)
O1 0.0236(19) 0.0308(18) 0.0220(17) 0.0021(14) 0.0027(14) -0.0030(15)
O2 0.0276(19) 0.0309(19) 0.0253(17) -0.0001(15) 0.0045(15) 0.0036(15)
O1' 0.0236(19) 0.0308(18) 0.0220(17) 0.0021(14) 0.0027(14) -0.0030(15)
O2' 0.0276(19) 0.0309(19) 0.0253(17) -0.0001(15) 0.0045(15) 0.0036(15)
C1 0.028(2) 0.022(2) 0.033(2) -0.0057(18) -0.0047(19) 0.0013(19)
C2 0.031(3) 0.036(3) 0.042(3) -0.007(2) -0.009(2) -0.003(2)
C3 0.034(3) 0.033(3) 0.051(3) 0.001(2) -0.004(2) -0.013(2)
C4 0.032(3) 0.037(3) 0.041(3) 0.006(2) 0.005(2) -0.005(2)
C5 0.030(3) 0.025(2) 0.036(2) -0.0033(19) 0.004(2) -0.002(2)
C6 0.025(2) 0.018(2) 0.034(2) -0.0002(18) 0.0030(19) 0.0032(18)
C7 0.039(3) 0.032(2) 0.027(2) -0.0019(19) -0.002(2) 0.000(2)
C8 0.086(4) 0.041(3) 0.038(3) 0.000(2) 0.008(3) 0.004(3)
C9 0.044(3) 0.055(3) 0.055(3) 0.023(3) -0.011(3) -0.006(3)
C10 0.036(3) 0.032(2) 0.029(2) 0.005(2) -0.002(2) -0.007(2)
C11 0.059(4) 0.052(3) 0.038(3) -0.002(2) -0.003(3) -0.004(3)
C12 0.054(3) 0.037(3) 0.046(3) 0.013(2) -0.009(3) -0.004(2)
C13 0.034(3) 0.028(2) 0.041(3) -0.003(2) -0.002(2) 0.000(2)
C14 0.027(2) 0.023(2) 0.022(2) 0.0023(17) 0.0032(18) 0.0033(19)
C15 0.025(2) 0.022(2) 0.028(2) -0.0024(17) 0.0051(19) 0.0018(18)
C16 0.021(2) 0.028(2) 0.020(2) 0.0036(17) -0.0003(17) 0.0010(18)
C17 0.027(2) 0.029(2) 0.035(2) 0.0008(19) -0.005(2) 0.0009(19)
C18 0.027(2) 0.027(2) 0.025(2) -0.0012(18) -0.0019(18) 0.0008(19)
C19 0.037(3) 0.032(2) 0.029(2) -0.007(2) 0.004(2) 0.002(2)
C20 0.040(3) 0.021(2) 0.041(3) -0.0113(19) 0.002(2) -0.001(2)
C21 0.035(3) 0.024(2) 0.037(3) 0.001(2) 0.001(2) -0.004(2)
C22 0.027(2) 0.028(2) 0.027(2) 0.0006(19) -0.0001(18) -0.0016(19)
C23 0.019(2) 0.026(2) 0.030(2) -0.0048(18) -0.0031(18) 0.0022(18)
C24 0.038(3) 0.028(2) 0.028(2) -0.0038(19) 0.005(2) 0.003(2)
C25 0.039(3) 0.042(3) 0.052(3) -0.005(2) 0.013(2) -0.008(2)
C26 0.061(3) 0.033(3) 0.037(3) 0.000(2) 0.004(2) 0.000(2)
C27 0.035(3) 0.028(2) 0.031(2) 0.0028(19) 0.004(2) -0.004(2)
C28 0.037(3) 0.040(3) 0.037(3) 0.006(2) 0.002(2) -0.005(2)
C29 0.028(3) 0.051(3) 0.038(3) -0.004(2) 0.006(2) 0.000(2)
C30 0.029(2) 0.030(2) 0.032(2) 0.0042(19) -0.003(2) 0.003(2)
C31 0.038(3) 0.033(3) 0.043(3) 0.010(2) -0.005(2) -0.008(2)
C32 0.037(3) 0.047(3) 0.041(3) 0.010(2) 0.006(2) -0.008(2)
C33 0.036(3) 0.044(3) 0.027(2) 0.004(2) 0.007(2) -0.004(2)
C34 0.031(3) 0.031(2) 0.026(2) 0.0024(19) -0.0021(19) -0.002(2)
C35 0.023(2) 0.029(2) 0.026(2) 0.0027(18) -0.0046(19) 0.0003(19)
C36 0.039(3) 0.032(2) 0.033(2) -0.007(2) 0.010(2) -0.009(2)
C37 0.075(4) 0.055(3) 0.044(3) -0.011(3) 0.003(3) -0.024(3)
C38 0.058(4) 0.042(3) 0.066(4) 0.000(3) 0.023(3) 0.003(3)
C39 0.036(3) 0.027(2) 0.045(3) -0.002(2) -0.007(2) -0.002(2)
C40 0.049(3) 0.064(4) 0.044(3) -0.014(3) -0.004(3) 0.010(3)
C41 0.048(3) 0.035(3) 0.072(4) -0.004(3) -0.006(3) 0.003(2)
C42 0.035(3) 0.032(2) 0.034(2) 0.005(2) -0.004(2) 0.000(2)
C43 0.030(3) 0.022(2) 0.027(2) -0.0015(17) -0.0061(19) -0.0023(19)
C44 0.024(2) 0.030(2) 0.030(2) -0.0026(19) -0.0050(19) 0.0026(19)
C45 0.025(2) 0.027(2) 0.033(2) -0.0010(19) 0.001(2) -0.0004(19)
C46 0.031(3) 0.041(3) 0.035(2) 0.003(2) 0.000(2) 0.009(2)
C47 0.027(3) 0.052(3) 0.027(2) 0.003(2) 0.003(2) 0.010(2)
C48 0.033(3) 0.096(4) 0.036(3) 0.016(3) 0.010(2) -0.005(3)
C49 0.035(3) 0.135(6) 0.022(2) -0.003(3) 0.008(2) 0.007(4)
C50 0.030(3) 0.092(4) 0.034(3) -0.019(3) 0.002(2) 0.010(3)
C51 0.031(3) 0.056(3) 0.030(2) -0.014(2) 0.000(2) 0.021(2)
C52 0.025(2) 0.042(3) 0.025(2) -0.005(2) 0.0039(19) 0.013(2)
C53 0.035(3) 0.045(3) 0.033(2) 0.013(2) 0.005(2) -0.001(2)
C54 0.031(3) 0.058(3) 0.049(3) 0.015(3) 0.003(2) 0.002(3)
C55 0.038(3) 0.051(3) 0.070(4) 0.018(3) 0.005(3) 0.007(3)
C56 0.047(3) 0.049(3) 0.043(3) -0.021(2) -0.001(2) 0.006(3)
C57 0.076(4) 0.047(3) 0.081(4) -0.021(3) -0.023(4) 0.013(3)
C58 0.051(3) 0.064(4) 0.054(3) -0.027(3) -0.004(3) 0.004(3)

loop_
_atom_type_symbol
_atom_type_description
_atom_type_scat_dispersion_real
_atom_type_scat_dispersion_imag
_atom_type_scat_source
C C 0.0033 0.0016 'International Tables Vol C Tables 4.2.6.8 and 6.1.1.4'
H H 0.0000 0.0000 'International Tables Vol C Tables 4.2.6.8 and 6.1.1.4'
N N 0.0061 0.0033 'International Tables Vol C Tables 4.2.6.8 and 6.1.1.4'
O O 0.0106 0.0060 'International Tables Vol C Tables 4.2.6.8 and 6.1.1.4'
Cr Cr 0.3209 0.6236 'International Tables Vol C Tables 4.2.6.8 and 6.1.1.4'

loop_
_geom_angle_atom_site_label_1
_geom_angle_atom_site_label_2
_geom_angle_atom_site_label_3
_geom_angle
O1 Cr1 O2 98.69(15)
O1 Cr1 N1 118.52(14)
O2 Cr1 N1 116.71(15)
O1 Cr1 N2 113.39(14)
O2 Cr1 N2 118.48(14)
N1 Cr1 N2 92.50(13)
O1 Cr1 O2' 61.2(4)
O2 Cr1 O2' 57.3(4)
N1 Cr1 O2' 172.8(4)
N2 Cr1 O2' 94.1(4)
O1 Cr1 O1' 56.4(4)
O2 Cr1 O1' 60.8(4)
N1 Cr1 O1' 98.5(4)
N2 Cr1 O1' 167.8(4)
O2' Cr1 O1' 75.2(5)
O1 Cr1 Cr2 49.07(11)
O2 Cr1 Cr2 49.63(11)
N1 Cr1 Cr2 135.66(10)
N2 Cr1 Cr2 131.79(10)
O2' Cr1 Cr2 38.0(4)
O1' Cr1 Cr2 37.2(4)
O1' Cr2 O2' 102.6(7)
O1' Cr2 O1 58.9(5)
O2' Cr2 O1 63.1(5)
O1' Cr2 N4 112.0(5)
O2' Cr2 N4 118.8(5)
O1 Cr2 N4 170.14(13)
O1' Cr2 N3 117.2(5)
O2' Cr2 N3 115.4(5)
O1 Cr2 N3 96.05(13)
N4 Cr2 N3 91.61(13)
O1' Cr2 O2 63.0(5)
O2' Cr2 O2 58.7(5)
O1 Cr2 O2 78.11(12)
N4 Cr2 O2 94.62(13)
N3 Cr2 O2 173.06(13)
O1' Cr2 Cr1 51.5(5)
O2' Cr2 Cr1 51.1(5)
O1 Cr2 Cr1 39.02(8)
N4 Cr2 Cr1 133.40(9)
N3 Cr2 Cr1 134.94(10)
O2 Cr2 Cr1 39.09(9)
C14 N1 C6 116.8(3)
C14 N1 Cr1 123.2(3)
C6 N1 Cr1 120.0(2)
C16 N2 C23 120.2(3)
C16 N2 Cr1 125.0(3)
C23 N2 Cr1 114.5(2)
C43 N3 C35 115.9(3)
C43 N3 Cr2 121.9(3)
C35 N3 Cr2 122.2(3)
C45 N4 C52 117.9(3)
C45 N4 Cr2 123.5(3)
C52 N4 Cr2 118.5(2)
Cr1 O1 Cr2 91.91(14)
Cr1 O2 Cr2 91.29(14)
Cr2 O1' Cr1 91.3(6)
Cr2 O2' Cr1 91.0(6)
C2 C1 C6 117.7(4)
C2 C1 C7 119.3(4)
C6 C1 C7 123.0(4)
C3 C2 C1 121.6(4)
C2 C3 C4 119.6(4)
C3 C4 C5 121.8(4)
C4 C5 C6 117.7(4)
C4 C5 C10 118.5(4)
C6 C5 C10 123.7(4)
C1 C6 C5 121.5(4)
C1 C6 N1 120.3(3)
C5 C6 N1 118.1(3)
C9 C7 C1 112.0(4)
C9 C7 C8 110.3(4)
C1 C7 C8 110.1(3)
C5 C10 C11 110.5(4)
C5 C10 C12 112.2(4)
C11 C10 C12 110.6(4)
N1 C14 C15 123.4(4)
N1 C14 C13 120.2(4)
C15 C14 C13 116.4(4)
C16 C15 C14 128.0(4)
N2 C16 C15 122.3(4)
N2 C16 C17 120.3(3)
C15 C16 C17 117.4(4)
C19 C18 C23 117.8(4)
C19 C18 C24 119.0(4)
C23 C18 C24 123.3(4)
C20 C19 C18 121.7(4)
C19 C20 C21 119.2(4)
C20 C21 C22 121.9(4)
C21 C22 C23 117.3(4)
C21 C22 C27 118.6(4)
C23 C22 C27 124.1(4)
C22 C23 C18 122.1(4)
C22 C23 N2 119.6(3)
C18 C23 N2 118.3(3)
C18 C24 C26 110.6(4)
C18 C24 C25 111.5(3)
C26 C24 C25 109.5(4)
C22 C27 C28 112.3(3)
C22 C27 C29 111.4(3)
C28 C27 C29 109.5(3)
C31 C30 C35 118.3(4)
C31 C30 C39 119.1(4)
C35 C30 C39 122.6(4)
C32 C31 C30 121.6(4)
C31 C32 C33 119.2(4)
C32 C33 C34 121.6(4)
C33 C34 C35 118.3(4)
C33 C34 C36 118.5(4)
C35 C34 C36 123.2(4)
C34 C35 C30 120.9(4)
C34 C35 N3 120.6(4)
C30 C35 N3 118.5(4)
C38 C36 C34 110.6(4)
C38 C36 C37 110.1(4)
C34 C36 C37 111.3(4)
C40 C39 C30 110.5(4)
C40 C39 C41 109.2(4)
C30 C39 C41 112.1(4)
N3 C43 C44 124.2(4)
N3 C43 C42 120.3(4)
C44 C43 C42 115.5(4)
C45 C44 C43 128.6(4)
N4 C45 C44 122.4(4)
N4 C45 C46 121.1(4)
C44 C45 C46 116.4(4)
C48 C47 C52 117.9(4)
C48 C47 C53 119.1(4)
C52 C47 C53 123.0(4)
C49 C48 C47 121.0(5)
C50 C49 C48 120.5(5)
C49 C50 C51 121.8(5)
C50 C51 C52 116.8(5)
C50 C51 C56 121.4(4)
C52 C51 C56 121.8(4)
C47 C52 C51 121.9(4)
C47 C52 N4 120.4(4)
C51 C52 N4 117.6(4)
C47 C53 C55 111.6(4)
C47 C53 C54 112.4(4)
C55 C53 C54 109.6(4)
C51 C56 C58 113.8(4)
C51 C56 C57 111.7(4)
C58 C56 C57 110.2(4)

loop_
_geom_bond_atom_site_label_1
_geom_bond_atom_site_label_2
_geom_bond_distance
Cr1 O1 1.682(3)
Cr1 O2 1.683(3)
Cr1 N1 1.963(3)
Cr1 N2 1.966(3)
Cr1 O2' 2.076(13)
Cr1 O1' 2.090(13)
Cr1 Cr2 2.6692(10)
Cr2 O1' 1.615(13)
Cr2 O2' 1.642(13)
Cr2 O1 2.018(3)
Cr2 N4 2.022(3)
Cr2 N3 2.029(3)
Cr2 O2 2.034(3)
N1 C14 1.336(5)
N1 C6 1.460(5)
N2 C16 1.326(5)
N2 C23 1.459(5)
N3 C43 1.334(5)
N3 C35 1.451(5)
N4 C45 1.337(5)
N4 C52 1.446(5)
C1 C2 1.400(6)
C1 C6 1.403(5)
C1 C7 1.521(6)
C2 C3 1.373(6)
C3 C4 1.376(6)
C4 C5 1.393(6)
C5 C6 1.406(5)
C5 C10 1.520(6)
C7 C9 1.521(6)
C7 C8 1.521(6)
C10 C11 1.524(6)
C10 C12 1.535(6)
C13 C14 1.518(5)
C14 C15 1.391(5)
C15 C16 1.396(5)
C16 C17 1.513(5)
C18 C19 1.385(5)
C18 C23 1.404(5)
C18 C24 1.515(5)
C19 C20 1.377(6)
C20 C21 1.386(6)
C21 C22 1.389(5)
C22 C23 1.399(5)
C22 C27 1.518(5)
C24 C26 1.532(6)
C24 C25 1.527(6)
C27 C28 1.514(6)
C27 C29 1.544(6)
C30 C31 1.395(6)
C30 C35 1.405(6)
C30 C39 1.517(6)
C31 C32 1.373(6)
C32 C33 1.382(6)
C33 C34 1.394(6)
C34 C35 1.397(5)
C34 C36 1.521(6)
C36 C38 1.525(6)
C36 C37 1.537(6)
C39 C40 1.515(6)
C39 C41 1.537(6)
C42 C43 1.520(5)
C43 C44 1.400(6)
C44 C45 1.397(5)
C45 C46 1.504(6)
C47 C48 1.386(6)
C47 C52 1.402(6)
C47 C53 1.515(6)
C48 C49 1.375(7)
C49 C50 1.365(7)
C50 C51 1.393(6)
C51 C52 1.411(6)
C51 C56 1.505(7)
C53 C55 1.527(6)
C53 C54 1.537(6)
C56 C58 1.533(6)
C56 C57 1.542(7)

loop_
_geom_torsion_atom_site_label_1
_geom_torsion_atom_site_label_2
_geom_torsion_atom_site_label_3
_geom_torsion_atom_site_label_4
_geom_torsion
O1 Cr1 Cr2 O1' -86.1(7)
O2 Cr1 Cr2 O1' 93.4(7)
N1 Cr1 Cr2 O1' 4.9(7)
N2 Cr1 Cr2 O1' -172.0(7)
O2' Cr1 Cr2 O1' 179.7(10)
O1 Cr1 Cr2 O2' 94.2(7)
O2 Cr1 Cr2 O2' -86.3(7)
N1 Cr1 Cr2 O2' -174.8(7)
N2 Cr1 Cr2 O2' 8.2(7)
O1' Cr1 Cr2 O2' -179.7(10)
O2 Cr1 Cr2 O1 179.5(2)
N1 Cr1 Cr2 O1 91.0(2)
N2 Cr1 Cr2 O1 -85.96(19)
O2' Cr1 Cr2 O1 -94.2(7)
O1' Cr1 Cr2 O1 86.1(7)
O1 Cr1 Cr2 N4 -170.68(19)
O2 Cr1 Cr2 N4 8.80(19)
N1 Cr1 Cr2 N4 -79.72(19)
N2 Cr1 Cr2 N4 103.36(18)
O2' Cr1 Cr2 N4 95.1(7)
O1' Cr1 Cr2 N4 -84.6(7)
O1 Cr1 Cr2 N3 5.82(19)
O2 Cr1 Cr2 N3 -174.7(2)
N1 Cr1 Cr2 N3 96.78(19)
N2 Cr1 Cr2 N3 -80.14(18)
O2' Cr1 Cr2 N3 -88.4(7)
O1' Cr1 Cr2 N3 91.9(7)
O1 Cr1 Cr2 O2 -179.5(2)
N1 Cr1 Cr2 O2 -88.5(2)
N2 Cr1 Cr2 O2 94.56(19)
O2' Cr1 Cr2 O2 86.3(7)
O1' Cr1 Cr2 O2 -93.4(7)
O1 Cr1 N1 C14 -94.4(3)
O2 Cr1 N1 C14 147.8(3)
N2 Cr1 N1 C14 24.0(3)
O2' Cr1 N1 C14 -180(100)
O1' Cr1 N1 C14 -150.7(5)
Cr2 Cr1 N1 C14 -153.7(2)
O1 Cr1 N1 C6 87.6(3)
O2 Cr1 N1 C6 -30.2(3)
N2 Cr1 N1 C6 -154.0(3)
O2' Cr1 N1 C6 2(3)
O1' Cr1 N1 C6 31.3(5)
Cr2 Cr1 N1 C6 28.3(3)
O1 Cr1 N2 C16 103.0(3)
O2 Cr1 N2 C16 -142.1(3)
N1 Cr1 N2 C16 -19.7(3)
O2' Cr1 N2 C16 163.2(5)
O1' Cr1 N2 C16 134.9(19)
Cr2 Cr1 N2 C16 158.2(3)
O1 Cr1 N2 C23 -71.5(3)
O2 Cr1 N2 C23 43.4(3)
N1 Cr1 N2 C23 165.8(3)
O2' Cr1 N2 C23 -11.3(5)
O1' Cr1 N2 C23 -40(2)
Cr2 Cr1 N2 C23 -16.3(3)
O1' Cr2 N3 C43 -90.9(6)
O2' Cr2 N3 C43 148.1(6)
O1 Cr2 N3 C43 -148.9(3)
N4 Cr2 N3 C43 24.9(3)
O2 Cr2 N3 C43 179(34)
Cr1 Cr2 N3 C43 -152.5(2)
O1' Cr2 N3 C35 90.8(6)
O2' Cr2 N3 C35 -30.2(6)
O1 Cr2 N3 C35 32.8(3)
N4 Cr2 N3 C35 -153.4(3)
O2 Cr2 N3 C35 0.4(12)
Cr1 Cr2 N3 C35 29.2(3)
O1' Cr2 N4 C45 94.7(6)
O2' Cr2 N4 C45 -145.9(6)
O1 Cr2 N4 C45 115.4(7)
N3 Cr2 N4 C45 -25.6(3)
O2 Cr2 N4 C45 157.5(3)
Cr1 Cr2 N4 C45 151.9(3)
O1' Cr2 N4 C52 -80.1(6)
O2' Cr2 N4 C52 39.2(6)
O1 Cr2 N4 C52 -59.5(8)
N3 Cr2 N4 C52 159.5(3)
O2 Cr2 N4 C52 -17.4(3)
Cr1 Cr2 N4 C52 -22.9(3)
O2 Cr1 O1 Cr2 -0.40(16)
N1 Cr1 O1 Cr2 -127.32(14)
N2 Cr1 O1 Cr2 125.88(13)
O2' Cr1 O1 Cr2 44.5(4)
O1' Cr1 O1 Cr2 -46.4(4)
O1' Cr2 O1 Cr1 65.9(6)
O2' Cr2 O1 Cr1 -60.4(6)
N4 Cr2 O1 Cr1 43.4(8)
N3 Cr2 O1 Cr1 -175.86(14)
O2 Cr2 O1 Cr1 0.34(13)
O1 Cr1 O2 Cr2 0.40(15)
N1 Cr1 O2 Cr2 128.54(13)
N2 Cr1 O2 Cr2 -122.27(13)
O2' Cr1 O2 Cr2 -46.9(4)
O1' Cr1 O2 Cr2 43.8(4)
O1' Cr2 O2 Cr1 -61.3(6)
O2' Cr2 O2 Cr1 65.3(6)
O1 Cr2 O2 Cr1 -0.34(13)
N4 Cr2 O2 Cr1 -173.60(14)
N3 Cr2 O2 Cr1 32.7(11)
O2' Cr2 O1' Cr1 0.2(8)
O1 Cr2 O1' Cr1 -47.2(3)
N4 Cr2 O1' Cr1 128.7(3)
N3 Cr2 O1' Cr1 -127.3(3)
O2 Cr2 O1' Cr1 44.9(3)
O1 Cr1 O1' Cr2 64.8(5)
O2 Cr1 O1' Cr2 -60.6(5)
N1 Cr1 O1' Cr2 -176.5(5)
N2 Cr1 O1' Cr2 29(2)
O2' Cr1 O1' Cr2 -0.2(6)
O1' Cr2 O2' Cr1 -0.2(8)
O1 Cr2 O2' Cr1 44.8(3)
N4 Cr2 O2' Cr1 -124.3(4)
N3 Cr2 O2' Cr1 128.5(3)
O2 Cr2 O2' Cr1 -47.4(3)
O1 Cr1 O2' Cr2 -59.3(5)
O2 Cr1 O2' Cr2 64.7(5)
N1 Cr1 O2' Cr2 30(4)
N2 Cr1 O2' Cr2 -173.8(5)
O1' Cr1 O2' Cr2 0.2(6)
C6 C1 C2 C3 -0.1(6)
C7 C1 C2 C3 -177.8(4)
C1 C2 C3 C4 -0.5(7)
C2 C3 C4 C5 1.6(7)
C3 C4 C5 C6 -1.9(6)
C3 C4 C5 C10 -179.3(4)
C2 C1 C6 C5 -0.3(6)
C7 C1 C6 C5 177.4(4)
C2 C1 C6 N1 -177.8(4)
C7 C1 C6 N1 -0.2(6)
C4 C5 C6 C1 1.2(6)
C10 C5 C6 C1 178.5(4)
C4 C5 C6 N1 178.9(4)
C10 C5 C6 N1 -3.9(6)
C14 N1 C6 C1 104.4(4)
Cr1 N1 C6 C1 -77.4(4)
C14 N1 C6 C5 -73.2(5)
Cr1 N1 C6 C5 104.9(4)
C2 C1 C7 C9 -50.1(5)
C6 C1 C7 C9 132.4(4)
C2 C1 C7 C8 73.1(5)
C6 C1 C7 C8 -104.5(5)
C4 C5 C10 C11 74.3(5)
C6 C5 C10 C11 -102.9(5)
C4 C5 C10 C12 -49.6(5)
C6 C5 C10 C12 133.1(4)
C6 N1 C14 C15 162.4(3)
Cr1 N1 C14 C15 -15.7(5)
C6 N1 C14 C13 -14.4(5)
Cr1 N1 C14 C13 167.5(3)
N1 C14 C15 C16 -6.6(6)
C13 C14 C15 C16 170.3(4)
C23 N2 C16 C15 -179.5(3)
Cr1 N2 C16 C15 6.3(5)
C23 N2 C16 C17 -0.8(5)
Cr1 N2 C16 C17 -175.1(3)
C14 C15 C16 N2 11.8(6)
C14 C15 C16 C17 -166.9(4)
C23 C18 C19 C20 -0.3(6)
C24 C18 C19 C20 -178.9(4)
C18 C19 C20 C21 1.3(7)
C19 C20 C21 C22 -0.4(7)
C20 C21 C22 C23 -1.4(6)
C20 C21 C22 C27 176.7(4)
C21 C22 C23 C18 2.4(6)
C27 C22 C23 C18 -175.5(4)
C21 C22 C23 N2 -175.1(3)
C27 C22 C23 N2 7.0(6)
C19 C18 C23 C22 -1.6(6)
C24 C18 C23 C22 177.0(4)
C19 C18 C23 N2 175.9(3)
C24 C18 C23 N2 -5.5(6)
C16 N2 C23 C22 -80.1(5)
Cr1 N2 C23 C22 94.7(4)
C16 N2 C23 C18 102.3(4)
Cr1 N2 C23 C18 -82.9(4)
C19 C18 C24 C26 61.2(5)
C23 C18 C24 C26 -117.3(4)
C19 C18 C24 C25 -60.9(5)
C23 C18 C24 C25 120.6(4)
C21 C22 C27 C28 74.0(5)
C23 C22 C27 C28 -108.1(5)
C21 C22 C27 C29 -49.3(5)
C23 C22 C27 C29 128.6(4)
C35 C30 C31 C32 -0.7(6)
C39 C30 C31 C32 179.9(4)
C30 C31 C32 C33 2.1(7)
C31 C32 C33 C34 -1.4(7)
C32 C33 C34 C35 -0.6(6)
C32 C33 C34 C36 179.4(4)
C33 C34 C35 C30 2.0(6)
C36 C34 C35 C30 -178.0(4)
C33 C34 C35 N3 -175.6(4)
C36 C34 C35 N3 4.4(6)
C31 C30 C35 C34 -1.4(6)
C39 C30 C35 C34 178.0(4)
C31 C30 C35 N3 176.3(4)
C39 C30 C35 N3 -4.3(6)
C43 N3 C35 C34 93.5(4)
Cr2 N3 C35 C34 -88.1(4)
C43 N3 C35 C30 -84.2(4)
Cr2 N3 C35 C30 94.2(4)
C33 C34 C36 C38 -57.8(5)
C35 C34 C36 C38 122.2(4)
C33 C34 C36 C37 64.9(5)
C35 C34 C36 C37 -115.0(5)
C31 C30 C39 C40 71.7(5)
C35 C30 C39 C40 -107.7(5)
C31 C30 C39 C41 -50.5(5)
C35 C30 C39 C41 130.2(4)
C35 N3 C43 C44 167.5(4)
Cr2 N3 C43 C44 -10.9(5)
C35 N3 C43 C42 -8.8(5)
Cr2 N3 C43 C42 172.8(3)
N3 C43 C44 C45 -14.5(7)
C42 C43 C44 C45 162.0(4)
C52 N4 C45 C44 -173.5(4)
Cr2 N4 C45 C44 11.6(5)
C52 N4 C45 C46 5.0(6)
Cr2 N4 C45 C46 -169.9(3)
C43 C44 C45 N4 14.1(7)
C43 C44 C45 C46 -164.4(4)
C52 C47 C48 C49 -1.2(7)
C53 C47 C48 C49 179.5(5)
C47 C48 C49 C50 0.8(8)
C48 C49 C50 C51 0.1(8)
C49 C50 C51 C52 -0.5(7)
C49 C50 C51 C56 178.8(5)
C48 C47 C52 C51 0.7(6)
C53 C47 C52 C51 -179.9(4)
C48 C47 C52 N4 -177.4(4)
C53 C47 C52 N4 1.9(6)
C50 C51 C52 C47 0.1(6)
C56 C51 C52 C47 -179.2(4)
C50 C51 C52 N4 178.3(4)
C56 C51 C52 N4 -1.0(6)
C45 N4 C52 C47 -80.6(5)
Cr2 N4 C52 C47 94.5(4)
C45 N4 C52 C51 101.1(4)
Cr2 N4 C52 C51 -83.7(4)
C48 C47 C53 C55 69.8(5)
C52 C47 C53 C55 -109.5(5)
C48 C47 C53 C54 -53.7(6)
C52 C47 C53 C54 126.9(4)
C50 C51 C56 C58 -25.1(6)
C52 C51 C56 C58 154.1(4)
C50 C51 C56 C57 100.5(5)
C52 C51 C56 C57 -80.3(5)
